data_4066092
loop_
_publ_author_name
'Kirillov, Evgeny'
'Marquet, Nicolas'
'Razavi, Abbas'
'Belia, Vincenzo'
'Hampel, Frank'
'Roisnel, Thierry'
'Gladysz, John A.'
'Carpentier, Jean-Fran\,cois'

_publ_section_title
;
 NewC1-Symmetric Ph2C-Bridged Multisubstitutedansa-Zirconocenes for Highly
 Isospecific Propylene Polymerization: Synthetic Approach via Activated
 Fulvenes&#x2020;
;
_journal_issue 21
_journal_name_full Organometallics
_journal_page_first 5073
_journal_paper_doi 10.1021/om100289y
_journal_volume 29
_journal_year 2010
_chemical_formula_sum 'C43 H48'
_chemical_formula_weight 564.81
_chemical_name_systematic
; 
 ? 
;
_space_group_IT_number 14
_symmetry_cell_setting monoclinic
_symmetry_space_group_name_Hall '-P 2ybc'
_symmetry_space_group_name_H-M 'P 1 21/c 1'
_atom_sites_solution_hydrogens geom
_atom_sites_solution_primary direct
_atom_sites_solution_secondary difmap
_audit_creation_method SHELXL-97
_cell_angle_alpha 90.00
_cell_angle_beta 94.048(2)
_cell_angle_gamma 90.00
_cell_formula_units_Z 4
_cell_length_a 11.9603(3)
_cell_length_b 15.9036(7)
_cell_length_c 18.0774(7)
_cell_measurement_reflns_used 6960
_cell_measurement_temperature 173(2)
_cell_volume 3430.0(2)
_computing_cell_refinement DENZO-SMN
_computing_data_collection 'Nonius Collect'
_computing_data_reduction DENZO-SMN
_computing_molecular_graphics 'SHELXTL NT'
_computing_publication_material 'SHELXTL NT'
_computing_structure_refinement 'SHELXL-97 (Sheldrick, 1997)'
_computing_structure_solution 'SHELXS-97 (Sheldrick, 1990)'
_diffrn_ambient_temperature 173(2)
_diffrn_detector_area_resol_mean 9
_diffrn_measured_fraction_theta_full 0.977
_diffrn_measured_fraction_theta_max 0.977
_diffrn_measurement_device_type 'Nonius KappaCCD'
_diffrn_radiation_monochromator graphite
_diffrn_radiation_source 'fine-focus rotating anode'
_diffrn_radiation_type MoK\a
_diffrn_radiation_wavelength 0.71073
_diffrn_reflns_av_R_equivalents 0.0424
_diffrn_reflns_av_sigmaI/netI 0.0729
_diffrn_reflns_limit_h_max 15
_diffrn_reflns_limit_h_min -15
_diffrn_reflns_limit_k_max 19
_diffrn_reflns_limit_k_min -20
_diffrn_reflns_limit_l_max 23
_diffrn_reflns_limit_l_min -23
_diffrn_reflns_number 13897
_diffrn_reflns_theta_full 27.47
_diffrn_reflns_theta_max 27.47
_diffrn_reflns_theta_min 2.47
_exptl_absorpt_coefficient_mu 0.061
_exptl_absorpt_correction_T_max 0.9939
_exptl_absorpt_correction_T_min 0.9939
_exptl_absorpt_correction_type 'empirical (Scalepack)'
_exptl_crystal_colour yellow
_exptl_crystal_density_diffrn 1.094
_exptl_crystal_density_method 'not measured'
_exptl_crystal_description cube
_exptl_crystal_F_000 1224
_exptl_crystal_size_max 0.10
_exptl_crystal_size_mid 0.10
_exptl_crystal_size_min 0.10
_refine_diff_density_max 0.906
_refine_diff_density_min -0.344
_refine_diff_density_rms 0.054
_refine_ls_extinction_method none
_refine_ls_goodness_of_fit_ref 1.175
_refine_ls_hydrogen_treatment 'riding model'
_refine_ls_matrix_type full
_refine_ls_number_parameters 388
_refine_ls_number_reflns 7679
_refine_ls_number_restraints 0
_refine_ls_restrained_S_all 1.175
_refine_ls_R_factor_all 0.1313
_refine_ls_R_factor_gt 0.0707
_refine_ls_shift/su_max 0.001
_refine_ls_shift/su_mean 0.000
_refine_ls_structure_factor_coef Fsqd
_refine_ls_weighting_details 'calc w=1/[\s^2^(Fo^2^)+(0.1000P)^2^+0.0000P] where P=(Fo^2^+2Fc^2^)/3'
_refine_ls_weighting_scheme calc
_refine_ls_wR_factor_gt 0.1859
_refine_ls_wR_factor_ref 0.2157
_reflns_number_gt 4340
_reflns_number_total 7679
_reflns_threshold_expression >2sigma(I)
_cod_data_source_file om100289y_si_001.cif
_cod_data_source_block 2a
_cod_depositor_comments
;
The following automatic conversions were performed:

'_symmetry_cell_setting' value 'Monoclinic' changed to 'monoclinic'
according to /home/saulius/struct/CIF-dictionaries/cif_core.dic
dictionary named 'cif_core.dic' version 2.4.1 from 2010-06-29.

Automatic conversion script
Id: cif_fix_values 1715 2011-07-08 13:25:40Z adriana 
;
_cod_original_sg_symbol_H-M P2(1)/c
_cod_database_code 4066092

loop_
_symmetry_equiv_pos_as_xyz
'x, y, z'
'-x, y+1/2, -z+1/2'
'-x, -y, -z'
'x, -y-1/2, z-1/2'

loop_
_atom_site_label
_atom_site_type_symbol
_atom_site_fract_x
_atom_site_fract_y
_atom_site_fract_z
_atom_site_U_iso_or_equiv
_atom_site_adp_type
_atom_site_occupancy
_atom_site_symmetry_multiplicity
_atom_site_calc_flag
_atom_site_refinement_flags
C1 C 1.04248(18) 0.18895(15) 0.04998(13) 0.0309(5) Uani 1 1 d .
C11 C 0.95928(18) 0.11128(15) 0.03151(13) 0.0314(5) Uani 1 1 d .
H11A H 0.9966 0.0689 0.0007 0.038 Uiso 1 1 calc R
C12 C 0.84465(18) 0.13642(15) -0.00712(13) 0.0299(5) Uani 1 1 d .
C13 C 0.81715(19) 0.17065(16) -0.07603(14) 0.0353(6) Uani 1 1 d .
H13A H 0.8741 0.1825 -0.1086 0.042 Uiso 1 1 calc R
C14 C 0.70180(19) 0.18834(16) -0.09828(14) 0.0357(6) Uani 1 1 d .
H14A H 0.6846 0.2120 -0.1460 0.043 Uiso 1 1 calc R
C15 C 0.61269(19) 0.17241(16) -0.05286(13) 0.0336(5) Uani 1 1 d .
C15A C 0.48682(19) 0.18889(17) -0.07748(14) 0.0385(6) Uani 1 1 d .
C15D C 0.4314(2) 0.2457(2) -0.02115(17) 0.0526(8) Uani 1 1 d .
H15A H 0.3526 0.2550 -0.0379 0.079 Uiso 1 1 calc R
H15B H 0.4706 0.2998 -0.0174 0.079 Uiso 1 1 calc R
H15C H 0.4357 0.2182 0.0275 0.079 Uiso 1 1 calc R
C15C C 0.4235(2) 0.1039(2) -0.08179(19) 0.0557(8) Uani 1 1 d .
H15D H 0.3444 0.1137 -0.0971 0.084 Uiso 1 1 calc R
H15E H 0.4295 0.0768 -0.0330 0.084 Uiso 1 1 calc R
H15F H 0.4566 0.0673 -0.1180 0.084 Uiso 1 1 calc R
C15B C 0.4718(2) 0.2305(2) -0.15313(17) 0.0608(9) Uani 1 1 d .
H15G H 0.3918 0.2397 -0.1662 0.091 Uiso 1 1 calc R
H15H H 0.5028 0.1941 -0.1903 0.091 Uiso 1 1 calc R
H15I H 0.5110 0.2847 -0.1517 0.091 Uiso 1 1 calc R
C16 C 0.64193(19) 0.13733(16) 0.01712(13) 0.0330(5) Uani 1 1 d .
H16A H 0.5851 0.1254 0.0498 0.040 Uiso 1 1 calc R
C17 C 0.75541(19) 0.11951(14) 0.03949(13) 0.0305(5) Uani 1 1 d .
C18 C 0.80501(19) 0.08113(15) 0.10825(13) 0.0308(5) Uani 1 1 d .
C19 C 0.75370(19) 0.05985(15) 0.17209(14) 0.0342(5) Uani 1 1 d .
H19A H 0.6755 0.0685 0.1747 0.041 Uiso 1 1 calc R
C20 C 0.8178(2) 0.02535(15) 0.23307(14) 0.0360(6) Uani 1 1 d .
C20A C 0.7635(2) 0.00928(17) 0.30632(14) 0.0414(6) Uani 1 1 d .
C20D C 0.8482(3) -0.0292(3) 0.3655(2) 0.0770(11) Uani 1 1 d .
H20A H 0.9113 0.0095 0.3752 0.115 Uiso 1 1 calc R
H20B H 0.8759 -0.0829 0.3473 0.115 Uiso 1 1 calc R
H20C H 0.8112 -0.0388 0.4114 0.115 Uiso 1 1 calc R
C20C C 0.6657(4) -0.0539(3) 0.2932(2) 0.0994(16) Uani 1 1 d .
H20D H 0.6103 -0.0312 0.2559 0.149 Uiso 1 1 calc R
H20E H 0.6303 -0.0631 0.3398 0.149 Uiso 1 1 calc R
H20F H 0.6947 -0.1074 0.2756 0.149 Uiso 1 1 calc R
C20B C 0.7248(5) 0.0918(3) 0.3351(2) 0.121(2) Uani 1 1 d .
H20G H 0.6710 0.1174 0.2984 0.182 Uiso 1 1 calc R
H20H H 0.7893 0.1293 0.3443 0.182 Uiso 1 1 calc R
H20I H 0.6887 0.0827 0.3814 0.182 Uiso 1 1 calc R
C21 C 0.9334(2) 0.00965(17) 0.22434(15) 0.0400(6) Uani 1 1 d .
H21A H 0.9766 -0.0165 0.2640 0.048 Uiso 1 1 calc R
C22 C 0.9866(2) 0.03067(16) 0.16050(15) 0.0382(6) Uani 1 1 d .
H22A H 1.0638 0.0188 0.1567 0.046 Uiso 1 1 calc R
C23 C 0.92284(19) 0.06975(15) 0.10239(13) 0.0322(5) Uani 1 1 d .
C31 C 0.97785(19) 0.24518(15) 0.10143(14) 0.0330(5) Uani 1 1 d .
C32 C 0.8806(2) 0.29984(16) 0.07787(15) 0.0370(6) Uani 1 1 d .
H32A H 0.8578 0.3129 0.0278 0.044 Uiso 1 1 calc R
C33 C 0.8287(2) 0.32863(17) 0.13746(14) 0.0372(6) Uani 1 1 d .
C33A C 0.7196(2) 0.37976(18) 0.13856(16) 0.0439(7) Uani 1 1 d .
C33D C 0.6850(3) 0.4167(2) 0.06286(18) 0.0568(8) Uani 1 1 d .
H33A H 0.7438 0.4547 0.0478 0.085 Uiso 1 1 calc R
H33B H 0.6148 0.4480 0.0654 0.085 Uiso 1 1 calc R
H33C H 0.6741 0.3712 0.0265 0.085 Uiso 1 1 calc R
C33C C 0.6227(2) 0.3195(2) 0.1602(2) 0.0604(9) Uani 1 1 d .
H33D H 0.5528 0.3514 0.1611 0.091 Uiso 1 1 calc R
H33E H 0.6420 0.2954 0.2094 0.091 Uiso 1 1 calc R
H33F H 0.6132 0.2741 0.1236 0.091 Uiso 1 1 calc R
C33B C 0.7334(3) 0.4498(2) 0.1966(2) 0.0610(9) Uani 1 1 d .
H33G H 0.7936 0.4879 0.1838 0.092 Uiso 1 1 calc R
H33H H 0.7524 0.4251 0.2455 0.092 Uiso 1 1 calc R
H33I H 0.6631 0.4814 0.1975 0.092 Uiso 1 1 calc R
C34 C 0.8911(2) 0.29375(17) 0.20573(14) 0.0401(6) Uani 1 1 d .
H34A H 0.8415 0.2582 0.2342 0.048 Uiso 1 1 calc R
H34B H 0.9220 0.3396 0.2381 0.048 Uiso 1 1 calc R
C35 C 0.9846(2) 0.24178(16) 0.17611(14) 0.0389(6) Uani 1 1 d .
H35A H 1.0396 0.2114 0.2057 0.047 Uiso 1 1 calc R
C41 C 1.07357(18) 0.23372(15) -0.02139(13) 0.0312(5) Uani 1 1 d .
C42 C 1.0834(2) 0.32134(17) -0.02332(15) 0.0402(6) Uani 1 1 d .
H42A H 1.0658 0.3535 0.0186 0.048 Uiso 1 1 calc R
C43 C 1.1185(2) 0.36205(18) -0.08554(16) 0.0465(7) Uani 1 1 d .
H43A H 1.1251 0.4216 -0.0856 0.056 Uiso 1 1 calc R
C44 C 1.1438(2) 0.31696(18) -0.14723(15) 0.0446(7) Uani 1 1 d .
H44A H 1.1666 0.3451 -0.1900 0.053 Uiso 1 1 calc R
C45 C 1.13571(19) 0.23065(18) -0.14602(14) 0.0392(6) Uani 1 1 d .
H45A H 1.1537 0.1990 -0.1881 0.047 Uiso 1 1 calc R
C46 C 1.10143(19) 0.18941(16) -0.08384(14) 0.0353(6) Uani 1 1 d .
H46A H 1.0969 0.1298 -0.0839 0.042 Uiso 1 1 calc R
C51 C 1.15984(19) 0.15877(16) 0.08648(13) 0.0329(5) Uani 1 1 d .
C52 C 1.2051(2) 0.08102(17) 0.07208(15) 0.0393(6) Uani 1 1 d .
H52A H 1.1646 0.0439 0.0389 0.047 Uiso 1 1 calc R
C53 C 1.3111(2) 0.05497(18) 0.10577(17) 0.0464(7) Uani 1 1 d .
H53A H 1.3389 0.0005 0.0957 0.056 Uiso 1 1 calc R
C54 C 1.3733(2) 0.1083(2) 0.15279(16) 0.0491(7) Uani 1 1 d .
H54A H 1.4428 0.0904 0.1763 0.059 Uiso 1 1 calc R
C55 C 1.3325(2) 0.1885(2) 0.16510(16) 0.0513(8) Uani 1 1 d .
H55A H 1.3753 0.2267 0.1960 0.062 Uiso 1 1 calc R
C56 C 1.2269(2) 0.21343(18) 0.13156(15) 0.0414(6) Uani 1 1 d .
H56A H 1.2008 0.2688 0.1398 0.050 Uiso 1 1 calc R

loop_
_atom_site_aniso_label
_atom_site_aniso_U_11
_atom_site_aniso_U_22
_atom_site_aniso_U_33
_atom_site_aniso_U_23
_atom_site_aniso_U_13
_atom_site_aniso_U_12
C1 0.0301(11) 0.0372(13) 0.0252(12) -0.0035(10) 0.0004(9) -0.0034(10)
C11 0.0307(11) 0.0339(13) 0.0293(13) -0.0018(10) -0.0008(9) 0.0006(10)
C12 0.0284(11) 0.0352(13) 0.0253(12) -0.0041(10) -0.0025(9) -0.0029(10)
C13 0.0334(12) 0.0460(14) 0.0262(13) 0.0018(11) 0.0009(9) -0.0046(11)
C14 0.0357(12) 0.0450(15) 0.0259(13) 0.0044(11) -0.0015(10) -0.0021(11)
C15 0.0323(11) 0.0395(13) 0.0285(13) -0.0003(11) -0.0022(10) -0.0020(10)
C15A 0.0323(12) 0.0527(16) 0.0300(14) 0.0030(11) -0.0019(10) -0.0023(11)
C15D 0.0391(14) 0.071(2) 0.0468(18) -0.0056(15) -0.0056(12) 0.0104(14)
C15C 0.0365(14) 0.069(2) 0.060(2) -0.0010(16) -0.0073(13) -0.0065(14)
C15B 0.0363(13) 0.100(3) 0.0451(18) 0.0224(17) -0.0026(12) 0.0037(16)
C16 0.0306(11) 0.0418(14) 0.0264(13) 0.0010(10) 0.0012(9) -0.0041(10)
C17 0.0326(11) 0.0334(12) 0.0250(12) -0.0021(10) -0.0009(9) -0.0031(10)
C18 0.0330(11) 0.0322(12) 0.0266(13) -0.0004(10) -0.0022(9) -0.0026(10)
C19 0.0337(12) 0.0380(13) 0.0306(14) 0.0023(10) 0.0005(10) -0.0035(10)
C20 0.0439(13) 0.0326(13) 0.0306(14) 0.0031(11) -0.0025(10) -0.0051(11)
C20A 0.0492(14) 0.0478(15) 0.0275(14) 0.0069(12) 0.0035(11) 0.0036(12)
C20D 0.079(2) 0.102(3) 0.049(2) 0.025(2) 0.0005(18) 0.008(2)
C20C 0.096(3) 0.148(4) 0.054(2) 0.022(3) 0.008(2) -0.054(3)
C20B 0.213(6) 0.104(3) 0.052(3) 0.016(2) 0.049(3) 0.060(4)
C21 0.0448(14) 0.0409(14) 0.0331(15) 0.0071(11) -0.0058(11) -0.0004(12)
C22 0.0343(12) 0.0407(14) 0.0391(15) 0.0063(12) -0.0008(10) 0.0014(11)
C23 0.0349(12) 0.0322(13) 0.0291(13) 0.0003(10) -0.0003(9) -0.0033(10)
C31 0.0352(12) 0.0338(13) 0.0298(14) -0.0030(10) 0.0021(10) -0.0028(10)
C32 0.0383(13) 0.0413(14) 0.0310(14) -0.0016(11) 0.0003(10) -0.0004(11)
C33 0.0362(12) 0.0419(14) 0.0336(14) -0.0046(11) 0.0030(10) -0.0013(11)
C33A 0.0431(14) 0.0485(16) 0.0406(16) -0.0072(13) 0.0061(12) 0.0069(12)
C33D 0.0556(17) 0.0607(19) 0.054(2) 0.0011(16) 0.0016(14) 0.0157(15)
C33C 0.0427(15) 0.077(2) 0.062(2) -0.0049(17) 0.0116(14) 0.0000(16)
C33B 0.0639(19) 0.0579(19) 0.061(2) -0.0152(16) 0.0048(16) 0.0118(16)
C34 0.0463(14) 0.0456(15) 0.0291(14) -0.0024(11) 0.0072(11) -0.0006(12)
C35 0.0427(13) 0.0440(15) 0.0298(14) -0.0017(11) -0.0004(10) 0.0007(12)
C41 0.0264(10) 0.0397(14) 0.0271(13) -0.0018(10) -0.0002(9) -0.0032(10)
C42 0.0478(14) 0.0406(14) 0.0325(14) -0.0038(11) 0.0050(11) -0.0060(12)
C43 0.0575(16) 0.0393(15) 0.0428(17) 0.0067(12) 0.0039(13) -0.0054(13)
C44 0.0436(14) 0.0545(17) 0.0355(15) 0.0098(13) 0.0022(11) -0.0034(13)
C45 0.0342(12) 0.0555(17) 0.0277(14) -0.0016(12) 0.0007(10) -0.0010(12)
C46 0.0318(12) 0.0394(14) 0.0345(14) -0.0028(11) 0.0003(10) -0.0015(10)
C51 0.0307(11) 0.0426(14) 0.0256(13) 0.0018(10) 0.0022(9) -0.0030(11)
C52 0.0343(12) 0.0429(15) 0.0404(15) -0.0004(12) -0.0003(11) 0.0016(11)
C53 0.0367(13) 0.0499(16) 0.0528(18) 0.0094(14) 0.0051(12) 0.0068(12)
C54 0.0324(13) 0.075(2) 0.0395(16) 0.0088(15) -0.0031(11) 0.0051(13)
C55 0.0397(14) 0.079(2) 0.0339(15) -0.0106(15) -0.0060(11) -0.0030(14)
C56 0.0365(12) 0.0518(16) 0.0355(15) -0.0075(12) -0.0010(11) -0.0005(12)

loop_
_atom_type_symbol
_atom_type_description
_atom_type_scat_dispersion_real
_atom_type_scat_dispersion_imag
_atom_type_scat_source
C C 0.0033 0.0016 'International Tables Vol C Tables 4.2.6.8 and 6.1.1.4'
H H 0.0000 0.0000 'International Tables Vol C Tables 4.2.6.8 and 6.1.1.4'

loop_
_geom_angle_atom_site_label_1
_geom_angle_atom_site_label_2
_geom_angle_atom_site_label_3
_geom_angle
C31 C1 C41 113.51(19)
C31 C1 C51 113.15(19)
C41 C1 C51 103.28(17)
C31 C1 C11 104.03(17)
C41 C1 C11 111.32(19)
C51 C1 C11 111.81(19)
C23 C11 C12 101.17(17)
C23 C11 C1 111.49(19)
C12 C11 C1 114.29(19)
C13 C12 C17 117.8(2)
C13 C12 C11 131.1(2)
C17 C12 C11 111.1(2)
C12 C13 C14 119.6(2)
C15 C14 C13 123.4(2)
C16 C15 C14 116.4(2)
C16 C15 C15A 119.8(2)
C14 C15 C15A 123.7(2)
C15B C15A C15D 108.0(2)
C15B C15A C15C 108.0(2)
C15D C15A C15C 108.2(2)
C15B C15A C15 112.4(2)
C15D C15A C15 111.1(2)
C15C C15A C15 109.0(2)
C15 C16 C17 120.6(2)
C16 C17 C12 122.2(2)
C16 C17 C18 130.2(2)
C12 C17 C18 107.59(19)
C19 C18 C23 121.8(2)
C19 C18 C17 128.9(2)
C23 C18 C17 109.3(2)
C18 C19 C20 119.9(2)
C19 C20 C21 117.4(2)
C19 C20 C20A 120.0(2)
C21 C20 C20A 122.6(2)
C20B C20A C20 108.3(3)
C20B C20A C20C 112.0(4)
C20 C20A C20C 109.7(2)
C20B C20A C20D 108.1(3)
C20 C20A C20D 111.4(2)
C20C C20A C20D 107.5(3)
C22 C21 C20 123.5(2)
C21 C22 C23 118.1(2)
C22 C23 C18 119.2(2)
C22 C23 C11 130.3(2)
C18 C23 C11 110.3(2)
C35 C31 C32 107.5(2)
C35 C31 C1 125.8(2)
C32 C31 C1 125.6(2)
C33 C32 C31 111.1(2)
C32 C33 C34 107.3(2)
C32 C33 C33A 128.5(2)
C34 C33 C33A 123.9(2)
C33D C33A C33B 110.2(3)
C33D C33A C33 111.7(2)
C33B C33A C33 110.1(2)
C33D C33A C33C 107.5(2)
C33B C33A C33C 108.6(2)
C33 C33A C33C 108.7(2)
C33 C34 C35 104.3(2)
C31 C35 C34 109.8(2)
C46 C41 C42 117.3(2)
C46 C41 C1 122.1(2)
C42 C41 C1 120.4(2)
C43 C42 C41 121.0(2)
C44 C43 C42 120.6(3)
C45 C44 C43 119.1(2)
C44 C45 C46 120.6(2)
C45 C46 C41 121.3(2)
C52 C51 C56 116.6(2)
C52 C51 C1 122.7(2)
C56 C51 C1 120.5(2)
C51 C52 C53 121.8(3)
C54 C53 C52 120.5(3)
C53 C54 C55 118.8(2)
C54 C55 C56 120.0(3)
C51 C56 C55 122.0(3)

loop_
_geom_bond_atom_site_label_1
_geom_bond_atom_site_label_2
_geom_bond_distance
C1 C31 1.538(3)
C1 C41 1.542(3)
C1 C51 1.583(3)
C1 C11 1.607(3)
C11 C23 1.532(3)
C11 C12 1.547(3)
C12 C13 1.378(3)
C12 C17 1.431(3)
C13 C14 1.437(3)
C14 C15 1.414(3)
C15 C16 1.404(3)
C15 C15A 1.562(3)
C15A C15B 1.519(4)
C15A C15D 1.545(4)
C15A C15C 1.549(4)
C16 C17 1.417(3)
C17 C18 1.472(3)
C18 C19 1.387(3)
C18 C23 1.432(3)
C19 C20 1.409(3)
C20 C21 1.425(3)
C20 C20A 1.537(3)
C20A C20B 1.497(5)
C20A C20C 1.547(5)
C20A C20D 1.548(4)
C21 C22 1.397(4)
C22 C23 1.399(3)
C31 C35 1.348(3)
C31 C32 1.490(3)
C32 C33 1.360(3)
C33 C34 1.503(4)
C33 C33A 1.538(4)
C33A C33D 1.520(4)
C33A C33B 1.531(4)
C33A C33C 1.575(4)
C34 C35 1.518(3)
C41 C46 1.391(3)
C41 C42 1.399(4)
C42 C43 1.388(4)
C43 C44 1.377(4)
C44 C45 1.376(4)
C45 C46 1.388(4)
C51 C52 1.382(4)
C51 C56 1.404(4)
C52 C53 1.428(4)
C53 C54 1.380(4)
C54 C55 1.390(4)
C55 C56 1.418(4)

loop_
_geom_torsion_atom_site_label_1
_geom_torsion_atom_site_label_2
_geom_torsion_atom_site_label_3
_geom_torsion_atom_site_label_4
_geom_torsion
C31 C1 C11 C23 -54.1(2)
C41 C1 C11 C23 -176.74(18)
C51 C1 C11 C23 68.3(2)
C31 C1 C11 C12 59.8(2)
C41 C1 C11 C12 -62.8(2)
C51 C1 C11 C12 -177.73(18)
C23 C11 C12 C13 -174.3(3)
C1 C11 C12 C13 65.8(3)
C23 C11 C12 C17 5.5(2)
C1 C11 C12 C17 -114.4(2)
C17 C12 C13 C14 0.3(4)
C11 C12 C13 C14 -179.8(2)
C12 C13 C14 C15 0.0(4)
C13 C14 C15 C16 -0.1(4)
C13 C14 C15 C15A -178.1(2)
C16 C15 C15A C15B 177.4(3)
C14 C15 C15A C15B -4.7(4)
C16 C15 C15A C15D 56.3(3)
C14 C15 C15A C15D -125.9(3)
C16 C15 C15A C15C -62.9(3)
C14 C15 C15A C15C 115.0(3)
C14 C15 C16 C17 0.0(4)
C15A C15 C16 C17 178.0(2)
C15 C16 C17 C12 0.3(4)
C15 C16 C17 C18 -178.1(2)
C13 C12 C17 C16 -0.5(4)
C11 C12 C17 C16 179.7(2)
C13 C12 C17 C18 178.2(2)
C11 C12 C17 C18 -1.6(3)
C16 C17 C18 C19 -6.9(4)
C12 C17 C18 C19 174.5(2)
C16 C17 C18 C23 175.1(2)
C12 C17 C18 C23 -3.4(3)
C23 C18 C19 C20 -0.6(4)
C17 C18 C19 C20 -178.3(2)
C18 C19 C20 C21 -3.3(4)
C18 C19 C20 C20A 174.4(2)
C19 C20 C20A C20B -61.6(4)
C21 C20 C20A C20B 115.9(4)
C19 C20 C20A C20C 60.8(4)
C21 C20 C20A C20C -121.7(3)
C19 C20 C20A C20D 179.6(3)
C21 C20 C20A C20D -2.8(4)
C19 C20 C21 C22 3.4(4)
C20A C20 C21 C22 -174.2(3)
C20 C21 C22 C23 0.5(4)
C21 C22 C23 C18 -4.4(4)
C21 C22 C23 C11 170.1(2)
C19 C18 C23 C22 4.6(4)
C17 C18 C23 C22 -177.3(2)
C19 C18 C23 C11 -170.9(2)
C17 C18 C23 C11 7.2(3)
C12 C11 C23 C22 177.5(3)
C1 C11 C23 C22 -60.6(3)
C12 C11 C23 C18 -7.6(2)
C1 C11 C23 C18 114.3(2)
C41 C1 C31 C35 -146.8(2)
C51 C1 C31 C35 -29.5(3)
C11 C1 C31 C35 92.0(3)
C41 C1 C31 C32 46.7(3)
C51 C1 C31 C32 164.0(2)
C11 C1 C31 C32 -74.4(3)
C35 C31 C32 C33 -0.4(3)
C1 C31 C32 C33 168.1(2)
C31 C32 C33 C34 0.2(3)
C31 C32 C33 C33A -173.9(2)
C32 C33 C33A C33D -14.7(4)
C34 C33 C33A C33D 172.1(3)
C32 C33 C33A C33B -137.4(3)
C34 C33 C33A C33B 49.4(4)
C32 C33 C33A C33C 103.8(3)
C34 C33 C33A C33C -69.5(3)
C32 C33 C34 C35 0.0(3)
C33A C33 C34 C35 174.5(2)
C32 C31 C35 C34 0.4(3)
C1 C31 C35 C34 -168.1(2)
C33 C34 C35 C31 -0.3(3)
C31 C1 C41 C46 -160.7(2)
C51 C1 C41 C46 76.4(3)
C11 C1 C41 C46 -43.7(3)
C31 C1 C41 C42 24.5(3)
C51 C1 C41 C42 -98.4(2)
C11 C1 C41 C42 141.5(2)
C46 C41 C42 C43 0.6(4)
C1 C41 C42 C43 175.7(2)
C41 C42 C43 C44 0.5(4)
C42 C43 C44 C45 -1.1(4)
C43 C44 C45 C46 0.6(4)
C44 C45 C46 C41 0.5(4)
C42 C41 C46 C45 -1.1(3)
C1 C41 C46 C45 -176.1(2)
C31 C1 C51 C52 146.1(2)
C41 C1 C51 C52 -90.7(3)
C11 C1 C51 C52 29.0(3)
C31 C1 C51 C56 -38.5(3)
C41 C1 C51 C56 84.6(3)
C11 C1 C51 C56 -155.6(2)
C56 C51 C52 C53 4.6(4)
C1 C51 C52 C53 -179.9(2)
C51 C52 C53 C54 -1.7(4)
C52 C53 C54 C55 -1.8(4)
C53 C54 C55 C56 2.1(4)
C52 C51 C56 C55 -4.3(4)
C1 C51 C56 C55 -180.0(2)
C54 C55 C56 C51 1.0(4)

loop_
_cod_related_entry_id
_cod_related_entry_database
_cod_related_entry_code
1 ChemSpider 30659676
